data_1529427
loop_
_publ_author_name
'Windle, Christopher D.'
'George, Michael W.'
'Perutz, Robin N.'
'Summers, Peter A.'
'Sun, Xue Zhong'
'Whitwood, Adrian C.'

_publ_section_title
;
 Comparison of rhenium--porphyrin dyads for CO2photoreduction:
 photocatalytic studies and charge separation dynamics studied by
 time-resolved IR spectroscopy
;
_journal_issue 12
_journal_name_full 'Chem. Sci.'
_journal_page_first 6847
_journal_paper_doi 10.1039/C5SC02099A
_journal_volume 6
_journal_year 2015
_chemical_formula_moiety 'C52 H36 N6 O4, 0.595(C H2 Cl2)'
_chemical_formula_sum 'C52.59 H37.19 Cl1.19 N6 O4'
_chemical_formula_weight 859.29
_chemical_name_systematic '5-[4-[(2-methoxy-4-nitro-phenylcarbonyl)-amino]phenyl]-10,15,20-triphenyl porphyrin'
_chemical_properties_physical Photo-sensitive
_space_group_crystal_system orthorhombic
_space_group_IT_number 70
_space_group_name_Hall '-F 2uv 2vw'
_space_group_name_H-M_alt 'F d d d'
_symmetry_space_group_name_Hall '-F 2uv 2vw'
_symmetry_space_group_name_H-M 'F d d d :2'
_atom_sites_solution_hydrogens geom
_atom_sites_solution_primary direct
_atom_sites_solution_secondary difmap
_audit_creation_date 2013-03-04
_audit_creation_method
;
  Olex2 1.2
  (compiled Dec  5 2012 16:17:34, GUI svn.r4385)
;
_audit_update_record
;
2015-06-10 deposited with the CCDC.
2015-08-20 downloaded from the CCDC.
;
_cell_angle_alpha 90.00
_cell_angle_beta 90.00
_cell_angle_gamma 90.00
_cell_formula_units_Z 32
_cell_length_a 23.5964(4)
_cell_length_b 37.3470(6)
_cell_length_c 40.0789(6)
_cell_measurement_reflns_used 9536
_cell_measurement_temperature 110.00(10)
_cell_measurement_theta_max 27.2710
_cell_measurement_theta_min 3.0500
_cell_volume 35319.7(10)
_computing_cell_refinement
;
CrysAlisPro, Agilent Technologies,
Version 1.171.36.24 (release 03-12-2012 CrysAlis171 .NET)
(compiled Dec  3 2012,18:21:49)
;
_computing_data_collection
;
CrysAlisPro, Agilent Technologies,
Version 1.171.36.24 (release 03-12-2012 CrysAlis171 .NET)
(compiled Dec  3 2012,18:21:49)
;
_computing_data_reduction
;
CrysAlisPro, Agilent Technologies,
Version 1.171.36.24 (release 03-12-2012 CrysAlis171 .NET)
(compiled Dec  3 2012,18:21:49)
;
_computing_molecular_graphics
;
O. V. Dolomanov, L. J. Bourhis, R. J. Gildea, J. A. K. Howard and H. Puschmann,
OLEX2: a complete structure solution, refinement and analysis program.
J. Appl. Cryst. (2009). 42, 339-341.
;
_computing_publication_material
;
O. V. Dolomanov, L. J. Bourhis, R. J. Gildea, J. A. K. Howard and H. Puschmann,
OLEX2: a complete structure solution, refinement and analysis program.
J. Appl. Cryst. (2009). 42, 339-341.
;
_computing_structure_refinement
;
SHELXL, G.M. Sheldrick, Acta Cryst.
(2008). A64, 112-122
;
_computing_structure_solution
;
SHELXS, G.M. Sheldrick, Acta Cryst.
(2008). A64, 112-122
;
_diffrn_ambient_temperature 110.00(10)
_diffrn_detector_area_resol_mean 16.1450
_diffrn_measured_fraction_theta_full 0.9972
_diffrn_measured_fraction_theta_max 0.9972
_diffrn_measurement_details
;
  1 omega  -35.00   36.25   0.7500   85.0000
omega____ theta____ kappa____ phi______ frames
    -      -20.7020   77.0000 -180.0000 95

  2 omega   -2.00   48.25   0.7500   85.0000
omega____ theta____ kappa____ phi______ frames
    -      -20.7020   77.0000  -90.0000 67

  3 omega   37.00   63.25   0.7500   85.0000
omega____ theta____ kappa____ phi______ frames
    -       22.0301   77.0000  -30.0000 35

  4 omega  -93.00  -31.50   0.7500   85.0000
omega____ theta____ kappa____ phi______ frames
    -      -20.7020  -57.0000 -180.0000 82
;
_diffrn_measurement_device_type 'SuperNova, Single source at offset), Eos'
_diffrn_measurement_method '\w scans'
_diffrn_orient_matrix_UB_11 -0.0059453000
_diffrn_orient_matrix_UB_12 -0.0097095000
_diffrn_orient_matrix_UB_13 -0.0148073000
_diffrn_orient_matrix_UB_21 -0.0285557000
_diffrn_orient_matrix_UB_22 0.0059084000
_diffrn_orient_matrix_UB_23 0.0006104000
_diffrn_orient_matrix_UB_31 0.0072757000
_diffrn_orient_matrix_UB_32 0.0152139000
_diffrn_orient_matrix_UB_33 -0.0096737000
_diffrn_radiation_monochromator mirror
_diffrn_radiation_type 'Mo K\a'
_diffrn_radiation_wavelength 0.7107
_diffrn_reflns_av_R_equivalents 0.0340
_diffrn_reflns_av_unetI/netI 0.0363
_diffrn_reflns_limit_h_max 28
_diffrn_reflns_limit_h_min -25
_diffrn_reflns_limit_k_max 44
_diffrn_reflns_limit_k_min -44
_diffrn_reflns_limit_l_max 48
_diffrn_reflns_limit_l_min -45
_diffrn_reflns_number 26924
_diffrn_reflns_theta_full 25.35
_diffrn_reflns_theta_max 25.35
_diffrn_reflns_theta_min 2.88
_diffrn_source 'SuperNova (Mo) X-ray Source'
_exptl_absorpt_coefficient_mu 0.152
_exptl_absorpt_correction_T_max 0.998
_exptl_absorpt_correction_T_min 0.997
_exptl_absorpt_correction_type analytical
_exptl_absorpt_process_details
;
CrysAlisPro, Agilent Technologies,
Version 1.171.36.24 (release 03-12-2012 CrysAlis171 .NET)
(compiled Dec  3 2012,18:21:49)
Analytical numeric absorption correction using a multifaceted crystal
model based on expressions derived by R.C. Clark & J.S. Reid.
(Clark, R. C. & Reid, J. S. (1995). Acta Cryst. A51, 887-897)
;
_exptl_crystal_colour 'clear dark blue'
_exptl_crystal_colour_lustre clear
_exptl_crystal_colour_modifier dark
_exptl_crystal_colour_primary blue
_exptl_crystal_density_diffrn 1.293
_exptl_crystal_density_method 'not measured'
_exptl_crystal_description block
_exptl_crystal_F_000 14303.400
_exptl_crystal_size_max 0.1818
_exptl_crystal_size_mid 0.1617
_exptl_crystal_size_min 0.1159
_refine_diff_density_max 0.849
_refine_diff_density_min -1.069
_refine_diff_density_rms 0.062
_refine_ls_extinction_method none
_refine_ls_goodness_of_fit_ref 1.035
_refine_ls_hydrogen_treatment mixed
_refine_ls_matrix_type full
_refine_ls_number_parameters 606
_refine_ls_number_reflns 8081
_refine_ls_number_restraints 6
_refine_ls_restrained_S_all 1.034
_refine_ls_R_factor_all 0.0712
_refine_ls_R_factor_gt 0.0578
_refine_ls_shift/su_max 0.001
_refine_ls_shift/su_mean 0.000
_refine_ls_structure_factor_coef Fsqd
_refine_ls_weighting_details 'calc w=1/[\s^2^(Fo^2^)+(0.0809P)^2^+167.7597P] where P=(Fo^2^+2Fc^2^)/3'
_refine_ls_weighting_scheme calc
_refine_ls_wR_factor_gt 0.1587
_refine_ls_wR_factor_ref 0.1693
_reflns_number_gt 6545
_reflns_number_total 8081
_reflns_threshold_expression >2sigma(I)
_cod_data_source_file c5sc02099a2.cif
_cod_data_source_block rnp1302
_cod_depositor_comments 'Adding full bibliography for 1529427--1529428.cif.'
_cod_original_cell_volume 35319.7(9)
_cod_database_code 1529427
_chemical_oxdiff_formula 'C52 H36 N6 O4'
_chemical_oxdiff_usercomment 'Christopher TPPMBNO2'
_reflns_odcompleteness_completeness 99.72
_reflns_odcompleteness_iscentric 1
_reflns_odcompleteness_theta 25.30
_olex2_refinement_description
;
1. Fixed Uiso
 At 1.2 times of:
  {H53A,H53B} of C53, H50 of C50, H51 of C51, H3 of C3, H2 of C2, {H54A,H54B}
  of C54, {H53C,H53D} of C53A, H26 of C26, H25 of C25, H24 of C24, H23 of C23,
  H22 of C22, H18 of C18, H17 of C17, H13 of C13, H12 of C12, H8 of C8, H7 of
  C7, H29 of C29, H28 of C28, H30 of C30, H31 of C31, H32 of C32, H34 of C34,
  H35 of C35, H36 of C36, H37 of C37, H38 of C38, H40 of C40, H41 of C41, H43
  of C43, H44 of C44, H48 of C48
 At 1.5 times of:
  {H52A,H52B,H52C} of C52
2. Uiso/Uaniso restraints and constraints
Uanis(C54) ~ Ueq: with sigma of 0.03 and sigma for terminal atoms of 0.06
3. Others
 Sof(C53)=Sof(H53A)=Sof(H53B)=1-Sof(H53A)=1-Sof(H53A)=1-Sof(H53A)
 Fixed Sof: C54(0.09375) H54A(0.09375) H54B(0.09375) Cl2(0.1875)
4.a Secondary CH2 refined with riding coordinates:
 C53(H53A,H53B), C53A(H53C,H53D), C54(H54A,H54B)
4.b Aromatic/amide H refined with riding coordinates:
 C2(H2), C3(H3), C7(H7), C8(H8), C12(H12), C13(H13), C17(H17), C18(H18),
 C22(H22), C23(H23), C24(H24), C25(H25), C26(H26), C28(H28), C29(H29), C30(H30),
  C31(H31), C32(H32), C34(H34), C35(H35), C36(H36), C37(H37), C38(H38),
 C40(H40), C41(H41), C43(H43), C44(H44), C48(H48), C50(H50), C51(H51)
4.c Idealised Me refined as rotating group:
 C52(H52A,H52B,H52C)
;

loop_
_space_group_symop_id
_space_group_symop_operation_xyz
1 'x, y, z'
2 '-x+1/4, -y+1/4, z'
3 'x, -y+1/4, -z+1/4'
4 '-x+1/4, y, -z+1/4'
5 'x, y+1/2, z+1/2'
6 '-x+1/4, -y+3/4, z+1/2'
7 'x, -y+3/4, -z+3/4'
8 '-x+1/4, y+1/2, -z+3/4'
9 'x+1/2, y, z+1/2'
10 '-x+3/4, -y+1/4, z+1/2'
11 'x+1/2, -y+1/4, -z+3/4'
12 '-x+3/4, y, -z+3/4'
13 'x+1/2, y+1/2, z'
14 '-x+3/4, -y+3/4, z'
15 'x+1/2, -y+3/4, -z+1/4'
16 '-x+3/4, y+1/2, -z+1/4'
17 '-x, -y, -z'
18 'x-1/4, y-1/4, -z'
19 '-x, y-1/4, z-1/4'
20 'x-1/4, -y, z-1/4'
21 '-x, -y+1/2, -z+1/2'
22 'x-1/4, y+1/4, -z+1/2'
23 '-x, y+1/4, z+1/4'
24 'x-1/4, -y+1/2, z+1/4'
25 '-x+1/2, -y, -z+1/2'
26 'x+1/4, y-1/4, -z+1/2'
27 '-x+1/2, y-1/4, z+1/4'
28 'x+1/4, -y, z+1/4'
29 '-x+1/2, -y+1/2, -z'
30 'x+1/4, y+1/4, -z'
31 '-x+1/2, y+1/4, z-1/4'
32 'x+1/4, -y+1/2, z-1/4'

loop_
_atom_site_label
_atom_site_type_symbol
_atom_site_fract_x
_atom_site_fract_y
_atom_site_fract_z
_atom_site_U_iso_or_equiv
_atom_site_adp_type
_atom_site_occupancy
_atom_site_symmetry_multiplicity
_atom_site_calc_flag
_atom_site_refinement_flags
C1 C 0.33019(10) 0.60463(6) 0.50081(6) 0.0186(5) Uani 1 1 d .
C2 C 0.32084(10) 0.57926(6) 0.47391(6) 0.0209(5) Uani 1 1 d .
H2 H 0.2880 0.5650 0.4705 0.025 Uiso 1 1 calc R
C3 C 0.36742(10) 0.57976(6) 0.45483(6) 0.0210(5) Uani 1 1 d .
H3 H 0.3737 0.5662 0.4351 0.025 Uiso 1 1 calc R
C4 C 0.40646(10) 0.60489(6) 0.46982(6) 0.0184(5) Uani 1 1 d .
C5 C 0.46040(10) 0.61227(6) 0.45703(6) 0.0194(5) Uani 1 1 d .
C6 C 0.50109(10) 0.63400(6) 0.47235(6) 0.0192(5) Uani 1 1 d .
C7 C 0.55434(10) 0.64447(7) 0.45882(6) 0.0241(5) Uani 1 1 d .
H7 H 0.5681 0.6386 0.4372 0.029 Uiso 1 1 calc R
C8 C 0.58186(10) 0.66411(6) 0.48193(6) 0.0238(5) Uani 1 1 d .
H8 H 0.6183 0.6746 0.4794 0.029 Uiso 1 1 calc R
C9 C 0.54665(10) 0.66632(6) 0.51088(6) 0.0204(5) Uani 1 1 d .
C10 C 0.55973(10) 0.68353(6) 0.54083(6) 0.0207(5) Uani 1 1 d .
C11 C 0.52201(10) 0.68820(6) 0.56749(6) 0.0198(5) Uani 1 1 d .
C12 C 0.53646(11) 0.70681(7) 0.59810(6) 0.0253(6) Uani 1 1 d .
H12 H 0.5725 0.7163 0.6039 0.030 Uiso 1 1 calc R
C13 C 0.48909(11) 0.70809(7) 0.61663(6) 0.0249(5) Uani 1 1 d .
H13 H 0.4850 0.7189 0.6380 0.030 Uiso 1 1 calc R
C14 C 0.44523(10) 0.68981(6) 0.59776(6) 0.0205(5) Uani 1 1 d .
C15 C 0.38887(10) 0.68656(6) 0.60848(6) 0.0193(5) Uani 1 1 d .
C16 C 0.34577(10) 0.66828(6) 0.59133(6) 0.0183(5) Uani 1 1 d .
C17 C 0.28792(10) 0.66502(6) 0.60149(6) 0.0218(5) Uani 1 1 d .
H17 H 0.2714 0.6753 0.6209 0.026 Uiso 1 1 calc R
C18 C 0.26085(10) 0.64462(6) 0.57864(6) 0.0203(5) Uani 1 1 d .
H18 H 0.2219 0.6383 0.5791 0.024 Uiso 1 1 calc R
C19 C 0.30062(9) 0.63423(6) 0.55365(6) 0.0175(5) Uani 1 1 d .
C20 C 0.29061(9) 0.61202(6) 0.52598(6) 0.0178(5) Uani 1 1 d .
C21 C 0.47834(10) 0.59496(7) 0.42517(6) 0.0246(5) Uani 1 1 d .
C22 C 0.45485(13) 0.60461(9) 0.39489(7) 0.0379(7) Uani 1 1 d .
H22 H 0.4263 0.6225 0.3940 0.045 Uiso 1 1 calc R
C23 C 0.47310(16) 0.58797(12) 0.36565(8) 0.0583(10) Uani 1 1 d .
H23 H 0.4574 0.5950 0.3448 0.070 Uiso 1 1 calc R
C24 C 0.51323(16) 0.56169(11) 0.36655(10) 0.0620(11) Uani 1 1 d .
H24 H 0.5248 0.5503 0.3465 0.074 Uiso 1 1 calc R
C25 C 0.53688(14) 0.55174(9) 0.39656(10) 0.0530(10) Uani 1 1 d .
H25 H 0.5648 0.5334 0.3972 0.064 Uiso 1 1 calc R
C26 C 0.51991(11) 0.56840(7) 0.42568(8) 0.0337(6) Uani 1 1 d .
H26 H 0.5368 0.5617 0.4463 0.040 Uiso 1 1 calc R
C27 C 0.61837(10) 0.69837(6) 0.54255(6) 0.0218(5) Uani 1 1 d .
C28 C 0.62763(10) 0.73507(6) 0.54099(6) 0.0247(5) Uani 1 1 d .
H28 H 0.5963 0.7510 0.5413 0.030 Uiso 1 1 calc R
C29 C 0.68223(11) 0.74852(7) 0.53901(7) 0.0299(6) Uani 1 1 d .
H29 H 0.6880 0.7737 0.5378 0.036 Uiso 1 1 calc R
C30 C 0.72826(11) 0.72580(7) 0.53879(7) 0.0286(6) Uani 1 1 d .
H30 H 0.7656 0.7352 0.5375 0.034 Uiso 1 1 calc R
C31 C 0.71979(11) 0.68933(7) 0.54051(8) 0.0338(7) Uani 1 1 d .
H31 H 0.7513 0.6735 0.5403 0.041 Uiso 1 1 calc R
C32 C 0.66512(11) 0.67579(7) 0.54250(8) 0.0317(6) Uani 1 1 d .
H32 H 0.6596 0.6506 0.5439 0.038 Uiso 1 1 calc R
C33 C 0.37261(10) 0.70388(6) 0.64094(6) 0.0216(5) Uani 1 1 d .
C34 C 0.33700(12) 0.73359(8) 0.64156(7) 0.0339(6) Uani 1 1 d .
H34 H 0.3225 0.7429 0.6212 0.041 Uiso 1 1 calc R
C35 C 0.32235(13) 0.74979(8) 0.67162(7) 0.0395(7) Uani 1 1 d .
H35 H 0.2977 0.7699 0.6717 0.047 Uiso 1 1 calc R
C36 C 0.34350(11) 0.73682(8) 0.70117(7) 0.0319(6) Uani 1 1 d .
H36 H 0.3342 0.7482 0.7217 0.038 Uiso 1 1 calc R
C37 C 0.37836(11) 0.70719(7) 0.70088(6) 0.0273(6) Uani 1 1 d .
H37 H 0.3929 0.6981 0.7213 0.033 Uiso 1 1 calc R
C38 C 0.39222(10) 0.69072(7) 0.67110(6) 0.0241(5) Uani 1 1 d .
H38 H 0.4156 0.6700 0.6713 0.029 Uiso 1 1 calc R
C39 C 0.23364(10) 0.59511(6) 0.52345(6) 0.0189(5) Uani 1 1 d .
C40 C 0.20020(10) 0.59936(6) 0.49507(6) 0.0194(5) Uani 1 1 d .
H40 H 0.2145 0.6126 0.4767 0.023 Uiso 1 1 calc R
C41 C 0.14663(10) 0.58467(6) 0.49331(6) 0.0197(5) Uani 1 1 d .
H41 H 0.1250 0.5875 0.4735 0.024 Uiso 1 1 calc R
C42 C 0.12388(10) 0.56583(6) 0.51999(6) 0.0192(5) Uani 1 1 d .
C43 C 0.15745(11) 0.55992(7) 0.54802(6) 0.0255(6) Uani 1 1 d .
H43 H 0.1434 0.5462 0.5661 0.031 Uiso 1 1 calc R
C44 C 0.21180(10) 0.57432(7) 0.54930(6) 0.0238(5) Uani 1 1 d .
H44 H 0.2347 0.5698 0.5683 0.029 Uiso 1 1 calc R
C45 C 0.03615(10) 0.53381(6) 0.53751(6) 0.0209(5) Uani 1 1 d .
C46 C -0.02543(10) 0.52842(6) 0.52839(6) 0.0211(5) Uani 1 1 d .
C47 C -0.05401(10) 0.54222(6) 0.50032(6) 0.0227(5) Uani 1 1 d .
C48 C -0.11159(10) 0.53536(6) 0.49581(7) 0.0253(6) Uani 1 1 d .
H48 H -0.1313 0.5448 0.4771 0.030 Uiso 1 1 calc R
C49 C -0.13938(10) 0.51450(6) 0.51924(7) 0.0265(6) Uani 1 1 d .
C50 C -0.11292(11) 0.50011(7) 0.54665(7) 0.0273(6) Uani 1 1 d .
H50 H -0.1330 0.4857 0.5622 0.033 Uiso 1 1 calc R
C51 C -0.05581(10) 0.50743(7) 0.55068(6) 0.0245(5) Uani 1 1 d .
H51 H -0.0366 0.4977 0.5695 0.029 Uiso 1 1 calc R
C52 C -0.05030(12) 0.57209(7) 0.44719(7) 0.0305(6) Uani 1 1 d .
H52A H -0.0226 0.5841 0.4328 0.046 Uiso 1 1 calc R
H52B H -0.0820 0.5883 0.4517 0.046 Uiso 1 1 calc R
H52C H -0.0645 0.5506 0.4359 0.046 Uiso 1 1 calc R
N1 N 0.38312(8) 0.61950(5) 0.49803(5) 0.0178(4) Uani 1 1 d .
N2 N 0.49747(8) 0.64839(5) 0.50363(5) 0.0184(4) Uani 1 1 d .
H2A H 0.4684(15) 0.6472(9) 0.5171(8) 0.047(10) Uiso 1 1 d .
N3 N 0.46651(8) 0.67768(5) 0.56808(5) 0.0199(4) Uani 1 1 d .
N4 N 0.35137(9) 0.64974(5) 0.56215(5) 0.0172(4) Uani 1 1 d .
H4 H 0.3812(15) 0.6487(9) 0.5507(8) 0.047(10) Uiso 1 1 d .
N5 N 0.06696(8) 0.55470(5) 0.51681(5) 0.0209(4) Uani 1 1 d .
H5 H 0.0512(13) 0.5635(8) 0.4992(8) 0.036(9) Uiso 1 1 d .
N6 N -0.19998(9) 0.50682(6) 0.51388(7) 0.0330(6) Uani 1 1 d .
O1 O 0.05560(7) 0.51965(5) 0.56251(4) 0.0265(4) Uani 1 1 d .
O2 O -0.02369(7) 0.56213(4) 0.47807(4) 0.0252(4) Uani 1 1 d .
O3 O -0.22451(8) 0.48856(5) 0.53478(6) 0.0420(5) Uani 1 1 d .
O4 O -0.22252(8) 0.51902(6) 0.48883(6) 0.0422(5) Uani 1 1 d .
C53 C 0.6250 0.26509(15) 0.6250 0.0471(18) Uani 0.816(11) 2 d SP
H53A H 0.6447 0.2495 0.6087 0.056 Uiso 0.408(6) 1 calc PR
H53B H 0.6053 0.2495 0.6413 0.056 Uiso 0.408(6) 1 calc PR
C53A C 0.6250 0.3205(8) 0.6250 0.060(9) Uani 0.184(11) 2 d SP
H53C H 0.6053 0.3360 0.6414 0.072 Uiso 0.092(6) 1 calc PR
H53D H 0.6447 0.3360 0.6086 0.072 Uiso 0.092(6) 1 calc PR
Cl1 Cl 0.57525(5) 0.29158(5) 0.60420(3) 0.0972(5) Uani 1 1 d .
C54 C 0.6250 0.6250 0.3700(7) 0.064(8) Uani 0.19 2 d SPU
H54A H 0.5970 0.6130 0.3846 0.076 Uiso 0.09 1 calc PR
H54B H 0.6530 0.6370 0.3846 0.076 Uiso 0.09 1 calc PR
Cl2 Cl 0.6599(3) 0.5924(3) 0.3463(2) 0.111(3) Uani 0.19 1 d P

loop_
_atom_site_aniso_label
_atom_site_aniso_U_11
_atom_site_aniso_U_22
_atom_site_aniso_U_33
_atom_site_aniso_U_23
_atom_site_aniso_U_13
_atom_site_aniso_U_12
C1 0.0142(11) 0.0160(11) 0.0256(12) 0.0010(9) -0.0038(9) -0.0003(9)
C2 0.0150(12) 0.0169(11) 0.0307(13) -0.0026(10) -0.0044(10) -0.0014(9)
C3 0.0185(12) 0.0185(11) 0.0260(13) -0.0038(10) -0.0023(10) 0.0004(9)
C4 0.0152(11) 0.0165(11) 0.0236(12) -0.0006(9) -0.0016(9) 0.0007(9)
C5 0.0170(12) 0.0181(11) 0.0230(12) -0.0010(9) -0.0017(10) 0.0010(9)
C6 0.0156(12) 0.0181(11) 0.0240(12) 0.0008(9) -0.0008(9) 0.0005(9)
C7 0.0190(12) 0.0256(12) 0.0276(13) -0.0027(10) 0.0034(10) -0.0013(10)
C8 0.0148(12) 0.0235(12) 0.0331(14) -0.0025(10) 0.0012(10) -0.0039(10)
C9 0.0154(12) 0.0165(11) 0.0293(13) 0.0002(10) -0.0023(10) 0.0001(9)
C10 0.0176(12) 0.0144(11) 0.0301(13) 0.0000(9) -0.0039(10) 0.0007(9)
C11 0.0159(11) 0.0172(11) 0.0264(13) -0.0006(9) -0.0044(10) -0.0003(9)
C12 0.0189(13) 0.0279(13) 0.0291(13) -0.0033(11) -0.0058(10) -0.0055(10)
C13 0.0238(13) 0.0263(13) 0.0245(13) -0.0045(10) -0.0036(10) -0.0033(10)
C14 0.0205(12) 0.0186(11) 0.0225(12) 0.0004(9) -0.0022(10) -0.0002(9)
C15 0.0193(12) 0.0175(11) 0.0210(12) 0.0014(9) -0.0032(10) -0.0013(9)
C16 0.0196(12) 0.0146(11) 0.0205(12) 0.0030(9) -0.0001(9) -0.0005(9)
C17 0.0230(13) 0.0233(12) 0.0191(12) 0.0028(10) 0.0018(10) 0.0001(10)
C18 0.0146(12) 0.0217(12) 0.0245(12) 0.0036(10) 0.0009(10) -0.0034(9)
C19 0.0137(11) 0.0157(11) 0.0231(12) 0.0035(9) -0.0020(9) -0.0012(9)
C20 0.0148(11) 0.0146(10) 0.0240(12) 0.0049(9) -0.0027(9) 0.0001(9)
C21 0.0170(12) 0.0289(13) 0.0278(13) -0.0078(11) 0.0032(10) -0.0088(10)
C22 0.0337(16) 0.0514(18) 0.0287(15) -0.0057(13) -0.0023(12) -0.0081(14)
C23 0.055(2) 0.090(3) 0.0297(17) -0.0166(18) 0.0018(15) -0.029(2)
C24 0.052(2) 0.079(3) 0.055(2) -0.042(2) 0.0219(19) -0.023(2)
C25 0.0378(18) 0.0487(19) 0.072(3) -0.0331(18) 0.0197(18) -0.0068(15)
C26 0.0227(14) 0.0317(14) 0.0466(17) -0.0147(13) 0.0078(12) -0.0053(11)
C27 0.0176(12) 0.0231(12) 0.0248(13) -0.0031(10) -0.0029(10) -0.0019(10)
C28 0.0172(12) 0.0202(12) 0.0367(14) -0.0010(10) -0.0007(11) 0.0012(10)
C29 0.0203(13) 0.0228(12) 0.0466(16) 0.0009(12) -0.0005(12) -0.0038(10)
C30 0.0159(12) 0.0292(13) 0.0408(16) -0.0036(12) -0.0017(11) -0.0032(10)
C31 0.0165(13) 0.0280(14) 0.0568(19) -0.0085(13) -0.0068(12) 0.0037(11)
C32 0.0206(13) 0.0171(12) 0.0575(18) -0.0056(12) -0.0090(12) -0.0007(10)
C33 0.0182(12) 0.0218(12) 0.0247(13) -0.0021(10) -0.0003(10) -0.0050(10)
C34 0.0381(16) 0.0362(15) 0.0273(14) -0.0027(12) -0.0071(12) 0.0090(13)
C35 0.0382(17) 0.0419(16) 0.0384(16) -0.0125(13) -0.0040(13) 0.0157(14)
C36 0.0252(14) 0.0448(16) 0.0257(14) -0.0100(12) 0.0012(11) -0.0045(12)
C37 0.0232(13) 0.0369(14) 0.0217(13) 0.0022(11) 0.0000(10) -0.0110(11)
C38 0.0204(12) 0.0253(12) 0.0265(13) 0.0024(10) 0.0001(10) -0.0062(10)
C39 0.0132(11) 0.0172(11) 0.0261(12) -0.0033(9) 0.0002(9) -0.0004(9)
C40 0.0167(12) 0.0172(11) 0.0242(12) -0.0001(9) 0.0015(10) -0.0008(9)
C41 0.0160(12) 0.0190(11) 0.0242(12) -0.0024(9) -0.0031(10) 0.0015(9)
C42 0.0139(11) 0.0176(11) 0.0263(12) -0.0045(9) 0.0009(10) -0.0013(9)
C43 0.0205(13) 0.0284(13) 0.0275(13) 0.0025(11) 0.0006(11) -0.0076(10)
C44 0.0189(12) 0.0259(12) 0.0265(13) 0.0018(10) -0.0055(10) -0.0055(10)
C45 0.0181(12) 0.0169(11) 0.0278(13) -0.0087(10) 0.0047(10) -0.0014(9)
C46 0.0159(12) 0.0183(11) 0.0291(13) -0.0109(10) 0.0034(10) -0.0015(9)
C47 0.0173(12) 0.0167(11) 0.0342(14) -0.0099(10) 0.0053(10) -0.0015(9)
C48 0.0181(12) 0.0204(12) 0.0374(15) -0.0110(11) -0.0013(11) 0.0009(10)
C49 0.0150(12) 0.0218(12) 0.0426(15) -0.0176(11) 0.0065(11) -0.0035(10)
C50 0.0210(13) 0.0265(13) 0.0344(15) -0.0099(11) 0.0104(11) -0.0070(10)
C51 0.0214(13) 0.0242(12) 0.0280(13) -0.0102(10) 0.0052(10) -0.0039(10)
C52 0.0264(14) 0.0305(14) 0.0347(15) 0.0006(12) -0.0062(12) -0.0003(11)
N1 0.0131(10) 0.0172(9) 0.0232(10) -0.0006(8) -0.0018(8) -0.0005(8)
N2 0.0131(10) 0.0179(9) 0.0243(11) -0.0017(8) -0.0007(8) -0.0014(8)
N3 0.0160(10) 0.0177(9) 0.0261(11) -0.0014(8) -0.0024(8) -0.0012(8)
N4 0.0141(10) 0.0157(9) 0.0217(10) -0.0003(8) 0.0000(8) -0.0018(8)
N5 0.0148(10) 0.0230(10) 0.0249(11) -0.0032(9) 0.0001(9) -0.0036(8)
N6 0.0162(11) 0.0249(11) 0.0578(16) -0.0180(11) 0.0021(11) -0.0023(9)
O1 0.0208(9) 0.0269(9) 0.0318(10) 0.0015(8) -0.0013(8) -0.0041(7)
O2 0.0172(9) 0.0267(9) 0.0318(10) 0.0001(8) -0.0023(7) -0.0032(7)
O3 0.0206(10) 0.0309(10) 0.0744(15) -0.0115(10) 0.0127(10) -0.0097(8)
O4 0.0192(10) 0.0420(12) 0.0655(15) -0.0166(11) -0.0062(10) -0.0014(9)
C53 0.057(4) 0.038(3) 0.047(3) 0.000 0.027(3) 0.000
C53A 0.07(2) 0.057(18) 0.049(16) 0.000 -0.021(15) 0.000
Cl1 0.0591(7) 0.1521(13) 0.0804(8) 0.0179(8) 0.0066(6) 0.0000(8)
C54 0.079(18) 0.061(15) 0.051(14) 0.000 0.000 -0.042(14)
Cl2 0.075(4) 0.158(7) 0.100(5) -0.040(5) 0.033(4) -0.038(5)

loop_
_atom_type_symbol
_atom_type_description
_atom_type_scat_dispersion_real
_atom_type_scat_dispersion_imag
_atom_type_scat_source
C C 0.0033 0.0016 'International Tables Vol C Tables 4.2.6.8 and 6.1.1.4'
H H 0.0000 0.0000 'International Tables Vol C Tables 4.2.6.8 and 6.1.1.4'
Cl Cl 0.1484 0.1585 'International Tables Vol C Tables 4.2.6.8 and 6.1.1.4'
N N 0.0061 0.0033 'International Tables Vol C Tables 4.2.6.8 and 6.1.1.4'
O O 0.0106 0.0060 'International Tables Vol C Tables 4.2.6.8 and 6.1.1.4'

loop_
_exptl_crystal_face_index_h
_exptl_crystal_face_index_k
_exptl_crystal_face_index_l
_exptl_crystal_face_perp_dist
_exptl_oxdiff_crystal_face_indexfrac_h
_exptl_oxdiff_crystal_face_indexfrac_k
_exptl_oxdiff_crystal_face_indexfrac_l
_exptl_oxdiff_crystal_face_x
_exptl_oxdiff_crystal_face_y
_exptl_oxdiff_crystal_face_z
-1 -2 -4 0.0738 -1.0000 -2.0000 -4.0000 0.0846 0.0143 0.0010
1 2 4 0.0738 1.0000 2.0000 4.0000 -0.0846 -0.0143 -0.0010
2 -3 1 0.0579 2.0000 -3.0000 1.0000 0.0024 -0.0742 -0.0408
-2 3 -1 0.0579 -2.0000 3.0000 -1.0000 -0.0024 0.0742 0.0408
2 2 -1 0.0689 2.0000 2.0000 -1.0000 -0.0165 -0.0459 0.0547
-2 -2 1 0.0689 -2.0000 -2.0000 1.0000 0.0165 0.0459 -0.0547
0 1 -2 0.0880 -0.0000 1.0000 -2.0000 0.0199 0.0047 0.0346
0 -1 2 0.0880 0.0000 -1.0000 2.0000 -0.0199 -0.0047 -0.0346
1 0 -3 0.0914 1.0000 0.0000 -3.0000 0.0385 -0.0304 0.0363
-1 0 3 0.0914 -1.0000 -0.0000 3.0000 -0.0385 0.0304 -0.0363

loop_
_geom_angle_atom_site_label_1
_geom_angle_atom_site_label_2
_geom_angle_atom_site_label_3
_geom_angle
_geom_angle_site_symmetry_1
_geom_angle_site_symmetry_3
C20 C1 C2 124.2(2) . .
N1 C1 C2 110.0(2) . .
N1 C1 C20 125.8(2) . .
C1 C2 H2 126.6 . .
C3 C2 C1 106.9(2) . .
C3 C2 H2 126.6 . .
C2 C3 H3 126.4 . .
C2 C3 C4 107.1(2) . .
C4 C3 H3 126.4 . .
C5 C4 C3 123.7(2) . .
N1 C4 C3 110.2(2) . .
N1 C4 C5 126.1(2) . .
C4 C5 C21 119.1(2) . .
C6 C5 C4 125.3(2) . .
C6 C5 C21 115.6(2) . .
C5 C6 C7 126.7(2) . .
N2 C6 C5 126.0(2) . .
N2 C6 C7 107.2(2) . .
C6 C7 H7 125.9 . .
C8 C7 C6 108.2(2) . .
C8 C7 H7 125.9 . .
C7 C8 H8 126.0 . .
C7 C8 C9 108.0(2) . .
C9 C8 H8 126.0 . .
C10 C9 C8 126.6(2) . .
N2 C9 C8 106.9(2) . .
N2 C9 C10 126.5(2) . .
C9 C10 C11 124.9(2) . .
C9 C10 C27 114.6(2) . .
C11 C10 C27 120.5(2) . .
C10 C11 C12 123.7(2) . .
N3 C11 C10 125.9(2) . .
N3 C11 C12 110.4(2) . .
C11 C12 H12 126.6 . .
C13 C12 C11 106.8(2) . .
C13 C12 H12 126.6 . .
C12 C13 H13 126.6 . .
C12 C13 C14 106.8(2) . .
C14 C13 H13 126.6 . .
C15 C14 C13 123.8(2) . .
N3 C14 C13 110.3(2) . .
N3 C14 C15 125.8(2) . .
C14 C15 C16 125.4(2) . .
C14 C15 C33 118.0(2) . .
C16 C15 C33 116.6(2) . .
C15 C16 C17 126.4(2) . .
N4 C16 C15 126.5(2) . .
N4 C16 C17 107.0(2) . .
C16 C17 H17 126.1 . .
C18 C17 C16 107.8(2) . .
C18 C17 H17 126.1 . .
C17 C18 H18 125.7 . .
C17 C18 C19 108.6(2) . .
C19 C18 H18 125.7 . .
C20 C19 C18 127.2(2) . .
N4 C19 C18 106.5(2) . .
N4 C19 C20 126.3(2) . .
C1 C20 C19 124.9(2) . .
C1 C20 C39 118.0(2) . .
C19 C20 C39 117.1(2) . .
C22 C21 C5 121.6(2) . .
C22 C21 C26 118.7(3) . .
C26 C21 C5 119.7(2) . .
C21 C22 H22 120.1 . .
C21 C22 C23 119.9(3) . .
C23 C22 H22 120.1 . .
C22 C23 H23 119.6 . .
C24 C23 C22 120.8(3) . .
C24 C23 H23 119.6 . .
C23 C24 H24 120.0 . .
C23 C24 C25 119.9(3) . .
C25 C24 H24 120.0 . .
C24 C25 H25 120.0 . .
C24 C25 C26 119.9(3) . .
C26 C25 H25 120.0 . .
C21 C26 H26 119.6 . .
C25 C26 C21 120.8(3) . .
C25 C26 H26 119.6 . .
C28 C27 C10 120.7(2) . .
C32 C27 C10 120.7(2) . .
C32 C27 C28 118.3(2) . .
C27 C28 H28 119.8 . .
C29 C28 C27 120.4(2) . .
C29 C28 H28 119.8 . .
C28 C29 H29 119.7 . .
C30 C29 C28 120.7(2) . .
C30 C29 H29 119.7 . .
C29 C30 H30 120.2 . .
C31 C30 C29 119.6(2) . .
C31 C30 H30 120.2 . .
C30 C31 H31 120.1 . .
C30 C31 C32 119.9(2) . .
C32 C31 H31 120.1 . .
C27 C32 H32 119.4 . .
C31 C32 C27 121.1(2) . .
C31 C32 H32 119.4 . .
C34 C33 C15 120.8(2) . .
C38 C33 C15 121.2(2) . .
C38 C33 C34 118.0(2) . .
C33 C34 H34 119.6 . .
C35 C34 C33 120.8(3) . .
C35 C34 H34 119.6 . .
C34 C35 H35 119.9 . .
C36 C35 C34 120.2(3) . .
C36 C35 H35 119.9 . .
C35 C36 H36 120.2 . .
C35 C36 C37 119.5(2) . .
C37 C36 H36 120.2 . .
C36 C37 H37 119.8 . .
C36 C37 C38 120.4(2) . .
C38 C37 H37 119.8 . .
C33 C38 H38 119.4 . .
C37 C38 C33 121.1(2) . .
C37 C38 H38 119.4 . .
C40 C39 C20 121.3(2) . .
C40 C39 C44 117.4(2) . .
C44 C39 C20 121.3(2) . .
C39 C40 H40 119.5 . .
C41 C40 C39 121.0(2) . .
C41 C40 H40 119.5 . .
C40 C41 H41 119.5 . .
C40 C41 C42 121.1(2) . .
C42 C41 H41 119.5 . .
C41 C42 C43 118.8(2) . .
C41 C42 N5 116.6(2) . .
C43 C42 N5 124.6(2) . .
C42 C43 H43 120.2 . .
C44 C43 C42 119.5(2) . .
C44 C43 H43 120.2 . .
C39 C44 H44 119.0 . .
C43 C44 C39 121.9(2) . .
C43 C44 H44 119.0 . .
N5 C45 C46 116.4(2) . .
O1 C45 C46 120.1(2) . .
O1 C45 N5 123.4(2) . .
C47 C46 C45 127.2(2) . .
C51 C46 C45 114.6(2) . .
C51 C46 C47 118.2(2) . .
C48 C47 C46 120.2(2) . .
O2 C47 C46 118.1(2) . .
O2 C47 C48 121.8(2) . .
C47 C48 H48 120.8 . .
C49 C48 C47 118.5(2) . .
C49 C48 H48 120.8 . .
C48 C49 N6 118.0(2) . .
C50 C49 C48 123.2(2) . .
C50 C49 N6 118.8(2) . .
C49 C50 H50 121.3 . .
C49 C50 C51 117.3(2) . .
C51 C50 H50 121.3 . .
C46 C51 H51 118.7 . .
C50 C51 C46 122.6(3) . .
C50 C51 H51 118.7 . .
H52A C52 H52B 109.5 . .
H52A C52 H52C 109.5 . .
H52B C52 H52C 109.5 . .
O2 C52 H52A 109.5 . .
O2 C52 H52B 109.5 . .
O2 C52 H52C 109.5 . .
C4 N1 C1 105.75(18) . .
C6 N2 C9 109.5(2) . .
C6 N2 H2A 127(2) . .
C9 N2 H2A 124(2) . .
C11 N3 C14 105.75(19) . .
C16 N4 C19 110.0(2) . .
C16 N4 H4 125(2) . .
C19 N4 H4 125(2) . .
C42 N5 H5 112(2) . .
C45 N5 C42 128.8(2) . .
C45 N5 H5 119(2) . .
O3 N6 C49 117.8(3) . .
O4 N6 C49 117.9(2) . .
O4 N6 O3 124.2(2) . .
C47 O2 C52 118.37(19) . .
H53A C53 H53B 108.0 . .
Cl1 C53 H53A 109.4 4_656 .
Cl1 C53 H53A 109.4 . .
Cl1 C53 H53B 109.4 4_656 .
Cl1 C53 H53B 109.4 . .
Cl1 C53 Cl1 111.0(3) . 4_656
H53C C53A H53D 108.7 . .
Cl1 C53A H53C 110.5 4_656 .
Cl1 C53A H53C 110.5 . .
Cl1 C53A H53D 110.5 4_656 .
Cl1 C53A H53D 110.5 . .
Cl1 C53A Cl1 106.2(15) . 4_656
C53 Cl1 C53A 71.4(8) . .
H54A C54 H54B 107.6 . .
Cl2 C54 H54A 108.7 . .
Cl2 C54 H54A 108.7 2_665 .
Cl2 C54 H54B 108.7 . .
Cl2 C54 H54B 108.7 2_665 .
Cl2 C54 Cl2 114.2(17) 2_665 .

loop_
_geom_bond_atom_site_label_1
_geom_bond_atom_site_label_2
_geom_bond_distance
_geom_bond_site_symmetry_2
C1 C2 1.452(3) .
C1 C20 1.402(3) .
C1 N1 1.372(3) .
C2 H2 0.9500 .
C2 C3 1.339(3) .
C3 H3 0.9500 .
C3 C4 1.446(3) .
C4 C5 1.400(3) .
C4 N1 1.371(3) .
C5 C6 1.399(3) .
C5 C21 1.492(3) .
C6 C7 1.423(3) .
C6 N2 1.367(3) .
C7 H7 0.9500 .
C7 C8 1.348(4) .
C8 H8 0.9500 .
C8 C9 1.430(3) .
C9 C10 1.396(3) .
C9 N2 1.371(3) .
C10 C11 1.401(3) .
C10 C27 1.492(3) .
C11 C12 1.451(3) .
C11 N3 1.368(3) .
C12 H12 0.9500 .
C12 C13 1.343(4) .
C13 H13 0.9500 .
C13 C14 1.452(3) .
C14 C15 1.403(3) .
C14 N3 1.368(3) .
C15 C16 1.405(3) .
C15 C33 1.503(3) .
C16 C17 1.430(3) .
C16 N4 1.366(3) .
C17 H17 0.9500 .
C17 C18 1.352(3) .
C18 H18 0.9500 .
C18 C19 1.426(3) .
C19 C20 1.405(3) .
C19 N4 1.373(3) .
C20 C39 1.489(3) .
C21 C22 1.382(4) .
C21 C26 1.395(4) .
C22 H22 0.9500 .
C22 C23 1.394(4) .
C23 H23 0.9500 .
C23 C24 1.365(6) .
C24 H24 0.9500 .
C24 C25 1.377(6) .
C25 H25 0.9500 .
C25 C26 1.382(4) .
C26 H26 0.9500 .
C27 C28 1.390(3) .
C27 C32 1.389(4) .
C28 H28 0.9500 .
C28 C29 1.385(3) .
C29 H29 0.9500 .
C29 C30 1.378(4) .
C30 H30 0.9500 .
C30 C31 1.378(4) .
C31 H31 0.9500 .
C31 C32 1.388(4) .
C32 H32 0.9500 .
C33 C34 1.392(4) .
C33 C38 1.384(3) .
C34 H34 0.9500 .
C34 C35 1.392(4) .
C35 H35 0.9500 .
C35 C36 1.374(4) .
C36 H36 0.9500 .
C36 C37 1.379(4) .
C37 H37 0.9500 .
C37 C38 1.382(4) .
C38 H38 0.9500 .
C39 C40 1.393(3) .
C39 C44 1.393(3) .
C40 H40 0.9500 .
C40 C41 1.380(3) .
C41 H41 0.9500 .
C41 C42 1.388(3) .
C42 C43 1.392(3) .
C42 N5 1.412(3) .
C43 H43 0.9500 .
C43 C44 1.391(3) .
C44 H44 0.9500 .
C45 C46 1.512(3) .
C45 N5 1.351(3) .
C45 O1 1.222(3) .
C46 C47 1.409(4) .
C46 C51 1.388(3) .
C47 C48 1.394(3) .
C47 O2 1.364(3) .
C48 H48 0.9500 .
C48 C49 1.385(4) .
C49 C50 1.373(4) .
C49 N6 1.474(3) .
C50 H50 0.9500 .
C50 C51 1.385(4) .
C51 H51 0.9500 .
C52 H52A 0.9800 .
C52 H52B 0.9800 .
C52 H52C 0.9800 .
C52 O2 1.437(3) .
N2 H2A 0.87(3) .
N4 H4 0.84(4) .
N5 H5 0.86(3) .
N6 O3 1.226(3) .
N6 O4 1.224(3) .
C53 H53A 0.9900 .
C53 H53B 0.9900 .
C53 Cl1 1.747(3) .
C53 Cl1 1.747(3) 4_656
C53A H53C 0.9900 .
C53A H53D 0.9900 .
C53A Cl1 1.800(18) .
C53A Cl1 1.800(18) 4_656
C54 H54A 0.9900 .
C54 H54B 0.9900 .
C54 Cl2 1.750(17) .
C54 Cl2 1.750(17) 2_665

loop_
_geom_hbond_atom_site_label_D
_geom_hbond_atom_site_label_H
_geom_hbond_atom_site_label_A
_geom_hbond_distance_DH
_geom_hbond_distance_HA
_geom_hbond_distance_DA
_geom_hbond_angle_DHA
C43 H43 O1 0.95 2.30 2.894(3) 120.0
N2 H2A N3 0.87(3) 2.34(3) 2.899(3) 122(3)
N5 H5 O2 0.86(3) 1.96(3) 2.658(3) 137(3)

loop_
_geom_torsion_atom_site_label_1
_geom_torsion_atom_site_label_2
_geom_torsion_atom_site_label_3
_geom_torsion_atom_site_label_4
_geom_torsion
_geom_torsion_site_symmetry_1
C1 C2 C3 C4 0.9(3) .
C1 C20 C39 C40 -55.2(3) .
C1 C20 C39 C44 124.5(2) .
C2 C1 C20 C19 174.6(2) .
C2 C1 C20 C39 -5.3(3) .
C2 C1 N1 C4 1.5(2) .
C2 C3 C4 C5 179.1(2) .
C2 C3 C4 N1 0.0(3) .
C3 C4 C5 C6 -174.2(2) .
C3 C4 C5 C21 3.3(3) .
C3 C4 N1 C1 -0.9(2) .
C4 C5 C6 C7 -174.4(2) .
C4 C5 C6 N2 7.4(4) .
C4 C5 C21 C22 70.6(3) .
C4 C5 C21 C26 -109.5(3) .
C5 C4 N1 C1 180.0(2) .
C5 C6 C7 C8 -177.5(2) .
C5 C6 N2 C9 176.4(2) .
C5 C21 C22 C23 179.5(3) .
C5 C21 C26 C25 179.4(2) .
C6 C5 C21 C22 -111.6(3) .
C6 C5 C21 C26 68.3(3) .
C6 C7 C8 C9 0.4(3) .
C7 C6 N2 C9 -2.1(3) .
C7 C8 C9 C10 178.4(2) .
C7 C8 C9 N2 -1.7(3) .
C8 C9 C10 C11 173.3(2) .
C8 C9 C10 C27 -4.8(3) .
C8 C9 N2 C6 2.4(3) .
C9 C10 C11 C12 -178.8(2) .
C9 C10 C11 N3 -1.9(4) .
C9 C10 C27 C28 107.7(3) .
C9 C10 C27 C32 -66.0(3) .
C10 C9 N2 C6 -177.8(2) .
C10 C11 C12 C13 175.9(2) .
C10 C11 N3 C14 -175.8(2) .
C10 C27 C28 C29 -173.1(2) .
C10 C27 C32 C31 173.1(3) .
C11 C10 C27 C28 -70.5(3) .
C11 C10 C27 C32 115.8(3) .
C11 C12 C13 C14 0.8(3) .
C12 C11 N3 C14 1.4(3) .
C12 C13 C14 C15 -177.9(2) .
C12 C13 C14 N3 0.0(3) .
C13 C14 C15 C16 -178.2(2) .
C13 C14 C15 C33 1.7(3) .
C13 C14 N3 C11 -0.9(3) .
C14 C15 C16 C17 -179.1(2) .
C14 C15 C16 N4 2.2(4) .
C14 C15 C33 C34 110.7(3) .
C14 C15 C33 C38 -69.7(3) .
C15 C14 N3 C11 176.9(2) .
C15 C16 C17 C18 -178.4(2) .
C15 C16 N4 C19 177.6(2) .
C15 C33 C34 C35 -179.5(3) .
C15 C33 C38 C37 178.4(2) .
C16 C15 C33 C34 -69.4(3) .
C16 C15 C33 C38 110.2(3) .
C16 C17 C18 C19 0.4(3) .
C17 C16 N4 C19 -1.4(2) .
C17 C18 C19 C20 177.7(2) .
C17 C18 C19 N4 -1.2(3) .
C18 C19 C20 C1 175.3(2) .
C18 C19 C20 C39 -4.9(3) .
C18 C19 N4 C16 1.6(2) .
C19 C20 C39 C40 124.9(2) .
C19 C20 C39 C44 -55.3(3) .
C20 C1 C2 C3 179.4(2) .
C20 C1 N1 C4 -179.5(2) .
C20 C19 N4 C16 -177.4(2) .
C20 C39 C40 C41 -177.7(2) .
C20 C39 C44 C43 176.5(2) .
C21 C5 C6 C7 8.0(4) .
C21 C5 C6 N2 -170.2(2) .
C21 C22 C23 C24 1.3(5) .
C22 C21 C26 C25 -0.7(4) .
C22 C23 C24 C25 -1.1(5) .
C23 C24 C25 C26 0.0(5) .
C24 C25 C26 C21 0.9(5) .
C26 C21 C22 C23 -0.3(4) .
C27 C10 C11 C12 -0.8(4) .
C27 C10 C11 N3 176.1(2) .
C27 C28 C29 C30 -0.5(4) .
C28 C27 C32 C31 -0.8(4) .
C28 C29 C30 C31 0.1(4) .
C29 C30 C31 C32 -0.1(4) .
C30 C31 C32 C27 0.5(5) .
C32 C27 C28 C29 0.8(4) .
C33 C15 C16 C17 1.0(3) .
C33 C15 C16 N4 -177.7(2) .
C33 C34 C35 C36 0.7(5) .
C34 C33 C38 C37 -2.0(4) .
C34 C35 C36 C37 -1.4(4) .
C35 C36 C37 C38 0.3(4) .
C36 C37 C38 C33 1.4(4) .
C38 C33 C34 C35 0.9(4) .
C39 C40 C41 C42 1.3(3) .
C40 C39 C44 C43 -3.7(4) .
C40 C41 C42 C43 -4.1(3) .
C40 C41 C42 N5 174.4(2) .
C41 C42 C43 C44 2.9(4) .
C41 C42 N5 C45 174.2(2) .
C42 C43 C44 C39 1.0(4) .
C43 C42 N5 C45 -7.4(4) .
C44 C39 C40 C41 2.5(3) .
C45 C46 C47 C48 -178.7(2) .
C45 C46 C47 O2 1.5(3) .
C45 C46 C51 C50 178.9(2) .
C46 C45 N5 C42 176.3(2) .
C46 C47 C48 C49 -0.7(3) .
C46 C47 O2 C52 171.5(2) .
C47 C46 C51 C50 -1.1(3) .
C47 C48 C49 C50 -0.2(4) .
C47 C48 C49 N6 -178.8(2) .
C48 C47 O2 C52 -8.3(3) .
C48 C49 C50 C51 0.5(4) .
C48 C49 N6 O3 -179.5(2) .
C48 C49 N6 O4 0.7(3) .
C49 C50 C51 C46 0.2(4) .
C50 C49 N6 O3 1.9(3) .
C50 C49 N6 O4 -178.0(2) .
C51 C46 C47 C48 1.4(3) .
C51 C46 C47 O2 -178.5(2) .
N1 C1 C2 C3 -1.5(3) .
N1 C1 C20 C19 -4.4(4) .
N1 C1 C20 C39 175.7(2) .
N1 C4 C5 C6 4.8(4) .
N1 C4 C5 C21 -177.7(2) .
N2 C6 C7 C8 1.0(3) .
N2 C9 C10 C11 -6.5(4) .
N2 C9 C10 C27 175.4(2) .
N3 C11 C12 C13 -1.4(3) .
N3 C14 C15 C16 4.3(4) .
N3 C14 C15 C33 -175.8(2) .
N4 C16 C17 C18 0.6(3) .
N4 C19 C20 C1 -5.9(4) .
N4 C19 C20 C39 173.9(2) .
N5 C42 C43 C44 -175.5(2) .
N5 C45 C46 C47 1.4(3) .
N5 C45 C46 C51 -178.7(2) .
N6 C49 C50 C51 179.1(2) .
O1 C45 C46 C47 -178.8(2) .
O1 C45 C46 C51 1.2(3) .
O1 C45 N5 C42 -3.6(4) .
O2 C47 C48 C49 179.1(2) .
Cl1 C53 Cl1 C53A -0.001(2) 4_656
Cl1 C53A Cl1 C53 0.001(2) 4_656
